data_4508803
loop_
_publ_author_name
'Meng, Wen-Li'
'Liu, Guang-Xiang'
'Okamura, Taka-aki'
'Kawaguchi, Hiroyuki'
'Zhang, Zheng-Hua'
'Sun, Wei-Yin'
'Ueyama, Norikazu'

_publ_section_title
;
 Syntheses, Crystal Structures, and Magnetic Properties of Novel
 Copper(II) Complexes with the Flexible Bidentate Ligand
 1-Bromo-3,5-bis(imidazol-1-ylmethyl)benzene
;
_journal_issue 9
_journal_name_full 'Crystal Growth &amp; Design'
_journal_page_first 2092
_journal_paper_doi 10.1021/cg060304i
_journal_volume 6
_journal_year 2006
_chemical_formula_moiety 'C17 H22 Br Cu N4 O8 '
_chemical_formula_sum 'C17 H21 Br Cu N4 O8'
_chemical_formula_weight 553.83
_space_group_IT_number 14
_symmetry_cell_setting monoclinic
_symmetry_Int_Tables_number 14
_symmetry_space_group_name_Hall '-P 2ybc'
_symmetry_space_group_name_H-M 'P 1 21/c 1'
_cell_angle_alpha 90
_cell_angle_beta 91.540(6)
_cell_angle_gamma 90
_cell_formula_units_Z 4
_cell_length_a 9.785(4)
_cell_length_b 8.912(3)
_cell_length_c 23.822(9)
_cell_measurement_reflns_used 6527
_cell_measurement_temperature 173.1
_cell_measurement_theta_max 27.5
_cell_measurement_theta_min 3.1
_cell_volume 2076.6(14)
_computing_cell_refinement CrystalClear
_computing_data_collection CrystalClear
_computing_data_reduction CrystalStructure
_computing_publication_material 'CrystalStructure Ver. 3.5.1'
_computing_structure_refinement CRYSTALS
_computing_structure_solution SIR97
_diffrn_detector_area_resol_mean 7.31
_diffrn_measured_fraction_theta_full 0.9748
_diffrn_measured_fraction_theta_max 0.9765
_diffrn_measurement_device_type 'Rigaku Saturn'
_diffrn_measurement_method \w
_diffrn_radiation_type 'Mo K\a'
_diffrn_radiation_wavelength 0.7107
_diffrn_reflns_av_R_equivalents 0.030
_diffrn_reflns_limit_h_max 11
_diffrn_reflns_limit_h_min -12
_diffrn_reflns_limit_k_max 11
_diffrn_reflns_limit_k_min -11
_diffrn_reflns_limit_l_max 29
_diffrn_reflns_limit_l_min -30
_diffrn_reflns_number 31452
_diffrn_reflns_theta_full 27.50
_diffrn_reflns_theta_max 27.48
_exptl_absorpt_coefficient_mu 3.029
_exptl_absorpt_correction_T_max 0.739
_exptl_absorpt_correction_T_min 0.451
_exptl_absorpt_correction_type multi-scan
_exptl_absorpt_process_details 'Jacobson, R. (1998) Private communication'
_exptl_crystal_colour blue
_exptl_crystal_density_diffrn 1.717
_exptl_crystal_density_method 'not measured'
_exptl_crystal_description platelet
_exptl_crystal_F_000 1084.00
_exptl_crystal_size_max 0.25
_exptl_crystal_size_mid 0.20
_exptl_crystal_size_min 0.10
_refine_diff_density_max 2.00
_refine_diff_density_min -0.70
_refine_ls_extinction_method none
_refine_ls_goodness_of_fit_ref 1.007
_refine_ls_hydrogen_treatment refall
_refine_ls_number_parameters 271
_refine_ls_number_reflns 4680
_refine_ls_R_factor_gt 0.0480
_refine_ls_shift/su_max 0.0000
_refine_ls_structure_factor_coef Fsqd
_refine_ls_weighting_details 'w = 1/[0.0033Fo^2^ + 1.0000\s(Fo^2^)]/(4Fo^2^)'
_refine_ls_weighting_scheme calc
_refine_ls_wR_factor_ref 0.1520
_reflns_number_gt 4067
_reflns_number_total 4954
_reflns_threshold_expression F^2^>2.0\s(F^2^)
_cod_data_source_file cg060304isup1.cif
_cod_data_source_block '__6'
_cod_original_formula_sum 'C17 H21 Br Cu N4 O8 '
_cod_database_code 4508803

loop_
_symmetry_equiv_pos_as_xyz
x,y,z
-x,-y,-z
-x,y+1/2,-z+1/2
x,-y+1/2,z+1/2

loop_
_atom_site_label
_atom_site_type_symbol
_atom_site_fract_x
_atom_site_fract_y
_atom_site_fract_z
_atom_site_U_iso_or_equiv
_atom_site_adp_type
_atom_site_occupancy
_atom_site_symmetry_multiplicity
_atom_site_calc_flag
_atom_site_refinement_flags
Br(1) Br 0.05189(4) -0.46017(5) 0.77018(2) 0.04707(13) Uani 1.00 1 d .
Cu(1) Cu 0.37816(3) 0.25176(4) 0.94929(2) 0.02205(11) Uani 1.00 1 d .
O(1) O 0.5605(2) 0.1521(2) 0.96120(10) 0.0271(6) Uani 1.00 1 d .
O(2) O 0.6766(2) -0.0246(2) 1.00817(10) 0.0279(6) Uani 1.00 1 d .
O(3) O 0.4096(2) 0.3446(2) 1.02525(9) 0.0279(6) Uani 1.00 1 d .
O(4) O 0.5226(2) 0.5215(3) 1.07260(9) 0.0277(6) Uani 1.00 1 d .
O(5) O 0.1038(3) -0.1215(4) 0.9448(1) 0.0595(8) Uiso 1.00 1 d .
O(6) O 0.3714(3) 0.2708(4) 0.6347(1) 0.0563(8) Uiso 1.00 1 d .
O(7) O 0.2414(8) 0.3237(9) 0.6279(3) 0.089(2) Uiso 0.60 1 d P
O(8) O 0.1485(12) 0.414(1) 0.5781(5) 0.091(3) Uiso 0.40 1 d P
N(1) N 0.3672(3) 0.1812(3) 0.86984(11) 0.0248(6) Uani 1.00 1 d .
N(2) N 0.4026(3) 0.0546(3) 0.79240(11) 0.0279(7) Uani 1.00 1 d .
N(3) N -0.1887(3) -0.1625(3) 0.55490(11) 0.0255(6) Uani 1.00 1 d .
N(4) N 0.0327(3) -0.1410(3) 0.56822(11) 0.0257(6) Uani 1.00 1 d .
C(1) C 0.4357(3) 0.0696(4) 0.8471(1) 0.0274(8) Uani 1.00 1 d .
C(2) C 0.2885(4) 0.2423(3) 0.8272(1) 0.0287(8) Uani 1.00 1 d .
C(3) C 0.3089(4) 0.1641(4) 0.7789(1) 0.0315(8) Uani 1.00 1 d .
C(4) C 0.4568(4) -0.0579(4) 0.7541(2) 0.0350(9) Uani 1.00 1 d .
C(5) C 0.3436(3) -0.1477(4) 0.7255(1) 0.0281(8) Uani 1.00 1 d .
C(6) C 0.2675(4) -0.2479(4) 0.7559(2) 0.0306(9) Uani 1.00 1 d .
C(7) C 0.1605(4) -0.3228(4) 0.7295(2) 0.0310(8) Uani 1.00 1 d .
C(8) C 0.1285(3) -0.3029(4) 0.6732(1) 0.0302(8) Uani 1.00 1 d .
C(9) C 0.2059(3) -0.2034(4) 0.64230(13) 0.0271(8) Uani 1.00 1 d .
C(10) C 0.3127(3) -0.1254(4) 0.6686(1) 0.0278(8) Uani 1.00 1 d .
C(11) C 0.1756(3) -0.1813(5) 0.5796(1) 0.0327(9) Uani 1.00 1 d .
C(12) C -0.0721(3) -0.2360(4) 0.5590(1) 0.0272(8) Uani 1.00 1 d .
C(13) C -0.1564(4) -0.0134(4) 0.5614(1) 0.0308(8) Uani 1.00 1 d .
C(14) C -0.0202(4) 0.0009(4) 0.5695(1) 0.0319(9) Uani 1.00 1 d .
C(15) C 0.5690(3) 0.0364(3) 0.99155(13) 0.0229(7) Uani 1.00 1 d .
C(16) C 0.4819(3) 0.4625(3) 1.02821(13) 0.0216(7) Uani 1.00 1 d .
C(17) C 0.1482(5) -0.1387(6) 0.8889(2) 0.0600(12) Uiso 1.00 1 d .
H(1) H 0.5007(3) 0.0063(4) 0.8674(1) 0.0330(12) Uiso 1.00 1 c .
H(2) H 0.2279(4) 0.3276(3) 0.8309(1) 0.0343(13) Uiso 1.00 1 c .
H(3) H 0.2657(4) 0.1825(4) 0.7424(1) 0.0380(13) Uiso 1.00 1 c .
H(4) H 0.5092(4) -0.0073(4) 0.7257(2) 0.042(1) Uiso 1.00 1 c .
H(5) H 0.5160(4) -0.1259(4) 0.7752(2) 0.042(1) Uiso 1.00 1 c .
H(6) H 0.2896(4) -0.2664(4) 0.7952(2) 0.0365(13) Uiso 1.00 1 c .
H(7) H 0.0523(3) -0.3560(4) 0.6555(1) 0.0361(13) Uiso 1.00 1 c .
H(8) H 0.3664(3) -0.0552(4) 0.6472(1) 0.0332(13) Uiso 1.00 1 c .
H(9) H 0.1948(3) -0.2745(5) 0.5603(1) 0.0392(13) Uiso 1.00 1 c .
H(10) H 0.2341(3) -0.1026(5) 0.5656(1) 0.0389(13) Uiso 1.00 1 c .
H(11) H -0.0632(3) -0.3440(4) 0.5554(1) 0.0327(13) Uiso 1.00 1 c .
H(12) H -0.2215(4) 0.0687(4) 0.5601(1) 0.0367(13) Uiso 1.00 1 c .
H(13) H 0.0307(4) 0.0931(4) 0.5756(1) 0.0384(13) Uiso 1.00 1 c .
H(14) H 0.2395(5) -0.1812(6) 0.8899(2) 0.072(2) Uiso 1.00 1 c .
H(15) H 0.0866(5) -0.2052(6) 0.8682(2) 0.072(2) Uiso 1.00 1 c .
H(16) H 0.1499(5) -0.0416(6) 0.8705(2) 0.072(2) Uiso 1.00 1 c .

loop_
_atom_site_aniso_label
_atom_site_aniso_U_11
_atom_site_aniso_U_22
_atom_site_aniso_U_33
_atom_site_aniso_U_12
_atom_site_aniso_U_13
_atom_site_aniso_U_23
Br(1) 0.0457(3) 0.0461(3) 0.0491(3) -0.0088(2) -0.0051(2) 0.0209(2)
Cu(1) 0.0217(2) 0.0204(2) 0.0239(2) 0.00019(13) -0.0033(2) -0.00250(13)
O(1) 0.0214(10) 0.0256(11) 0.0342(12) -0.0019(8) -0.0014(9) 0.0046(9)
O(2) 0.0206(10) 0.0281(11) 0.0347(13) -0.0003(8) -0.0033(9) 0.0038(9)
O(3) 0.0325(12) 0.0267(11) 0.0245(11) -0.0086(9) 0.0020(9) 0.0015(9)
O(4) 0.0312(12) 0.0302(11) 0.0217(11) -0.0073(9) 0.0015(9) -0.0044(9)
N(1) 0.0279(13) 0.0215(12) 0.0248(13) -0.0006(10) -0.0031(10) -0.0015(10)
N(2) 0.0270(13) 0.031(1) 0.026(1) -0.0009(11) 0.0005(11) -0.0056(11)
N(3) 0.0266(13) 0.0245(12) 0.0253(13) -0.0004(10) -0.0018(10) 0.0025(10)
N(4) 0.0227(12) 0.033(1) 0.0216(12) -0.0031(10) 0.0028(10) 0.0012(10)
C(1) 0.025(2) 0.027(1) 0.030(2) 0.0005(12) -0.0038(12) -0.0055(12)
C(2) 0.033(2) 0.025(2) 0.028(2) 0.0006(12) -0.0025(13) 0.0003(12)
C(3) 0.035(2) 0.036(2) 0.023(2) -0.001(1) -0.0013(13) 0.0012(13)
C(4) 0.029(2) 0.044(2) 0.032(2) 0.000(1) 0.0011(13) -0.013(2)
C(5) 0.025(2) 0.032(2) 0.027(2) 0.0044(13) 0.0008(12) -0.0080(12)
C(6) 0.031(2) 0.038(2) 0.023(2) 0.0064(13) -0.0035(13) -0.0016(12)
C(7) 0.031(2) 0.027(2) 0.035(2) 0.0015(13) -0.0001(13) 0.0036(13)
C(8) 0.028(2) 0.031(2) 0.032(2) -0.0003(13) -0.0020(13) -0.001(1)
C(9) 0.023(1) 0.035(2) 0.024(2) 0.0017(13) 0.0014(12) -0.0030(13)
C(10) 0.022(1) 0.032(2) 0.029(2) 0.0006(12) 0.0038(12) -0.0072(13)
C(11) 0.021(2) 0.054(2) 0.023(2) 0.001(1) 0.0019(12) -0.001(2)
C(12) 0.028(2) 0.028(2) 0.026(2) -0.0016(12) 0.0020(13) 0.0009(12)
C(13) 0.034(2) 0.026(2) 0.032(2) -0.0016(13) -0.0023(13) -0.0014(13)
C(14) 0.037(2) 0.027(2) 0.031(2) -0.009(1) 0.003(1) -0.0031(13)
C(15) 0.023(2) 0.022(1) 0.023(1) -0.0019(11) -0.0018(11) -0.0034(11)
C(16) 0.0180(13) 0.024(1) 0.023(2) 0.0026(11) 0.0020(11) -0.0002(11)

loop_
_atom_type_symbol
_atom_type_description
_atom_type_scat_dispersion_real
_atom_type_scat_dispersion_imag
_atom_type_scat_source
C C 0.003 0.002
;
International Tables for Crystallography
(1992, Vol. C, Tables 4.2.6.8 and 6.1.1.4)
;
H H 0.000 0.000
;
International Tables for Crystallography
(1992, Vol. C, Table 6.1.1.4)
;
N N 0.006 0.003
;
International Tables for Crystallography
(1992, Vol. C, Tables 4.2.6.8 and 6.1.1.4)
;
O O 0.011 0.006
;
International Tables for Crystallography
(1992, Vol. C, Tables 4.2.6.8 and 6.1.1.4)
;
Cu Cu 0.320 1.265
;
International Tables for Crystallography
(1992, Vol. C, Tables 4.2.6.8 and 6.1.1.4)
;
Br Br -0.290 2.459
;
International Tables for Crystallography
(1992, Vol. C, Tables 4.2.6.8 and 6.1.1.4)
;

loop_
_geom_angle_atom_site_label_1
_geom_angle_atom_site_label_2
_geom_angle_atom_site_label_3
_geom_angle
_geom_angle_publ_flag
O(1) Cu(1) O(3) 86.62(9) yes
O(1) Cu(1) N(1) 91.1(1) yes
O(3) Cu(1) N(1) 171.5(1) yes
C(15) O(1) Cu(1) 119.2(2) yes
C(16) O(3) Cu(1) 117.6(2) yes
O(8) O(7) O(6) 137.4(7) yes
C(1) N(1) C(2) 106.0(3) yes
C(1) N(1) Cu(1) 127.6(2) yes
C(2) N(1) Cu(1) 126.4(2) yes
C(1) N(2) C(3) 107.4(3) yes
C(1) N(2) C(4) 126.3(3) yes
C(3) N(2) C(4) 126.3(3) yes
C(12) N(3) C(13) 106.0(3) yes
C(11) N(4) C(12) 126.7(3) yes
C(11) N(4) C(14) 125.7(3) yes
C(12) N(4) C(14) 107.4(3) yes
H(1) C(1) N(1) 124.5(4) no
H(1) C(1) N(2) 124.4(4) no
N(1) C(1) N(2) 111.2(3) yes
C(3) C(2) H(2) 125.6(4) no
C(3) C(2) N(1) 109.3(3) yes
H(2) C(2) N(1) 125.1(4) no
H(3) C(3) N(2) 127.0(4) no
H(3) C(3) C(2) 126.8(4) no
N(2) C(3) C(2) 106.1(3) yes
C(5) C(4) H(4) 109.1(4) no
C(5) C(4) H(5) 108.8(4) no
C(5) C(4) N(2) 111.6(3) yes
H(4) C(4) H(5) 109.5(5) no
H(4) C(4) N(2) 108.8(4) no
H(5) C(4) N(2) 109.0(4) no
C(6) C(5) C(10) 119.7(3) yes
C(6) C(5) C(4) 120.4(3) yes
C(10) C(5) C(4) 119.8(3) yes
C(7) C(6) H(6) 120.3(4) no
C(7) C(6) C(5) 119.2(3) yes
H(6) C(6) C(5) 120.5(4) no
C(8) C(7) Br(1) 117.6(2) yes
C(8) C(7) C(6) 122.0(3) yes
Br(1) C(7) C(6) 120.4(3) yes
C(9) C(8) H(7) 120.4(4) no
C(9) C(8) C(7) 118.9(3) yes
H(7) C(8) C(7) 120.7(4) no
C(10) C(9) C(11) 120.0(3) yes
C(10) C(9) C(8) 119.7(3) yes
C(11) C(9) C(8) 120.4(3) yes
H(8) C(10) C(5) 119.7(4) no
H(8) C(10) C(9) 119.8(4) no
C(5) C(10) C(9) 120.5(3) yes
H(9) C(11) H(10) 109.5(4) no
H(9) C(11) N(4) 108.6(3) no
H(9) C(11) C(9) 108.5(4) no
H(10) C(11) N(4) 109.2(4) no
H(10) C(11) C(9) 109.2(4) no
N(4) C(11) C(9) 111.8(3) yes
H(11) C(12) N(3) 124.5(4) no
H(11) C(12) N(4) 124.7(4) no
N(3) C(12) N(4) 110.8(3) yes
C(14) C(13) H(12) 125.4(4) no
C(14) C(13) N(3) 109.4(3) yes
H(12) C(13) N(3) 125.2(4) no
H(13) C(14) N(4) 126.4(4) no
H(13) C(14) C(13) 127.2(4) no
N(4) C(14) C(13) 106.4(3) yes
O(1) C(15) O(2) 125.7(3) yes
O(3) C(16) O(4) 124.5(3) yes
H(14) C(17) H(15) 109.5(7) no
H(14) C(17) H(16) 109.5(7) no
H(14) C(17) O(5) 108.8(5) no
H(15) C(17) H(16) 109.5(6) no
H(15) C(17) O(5) 109.9(5) no
H(16) C(17) O(5) 109.7(5) no

loop_
_geom_bond_atom_site_label_1
_geom_bond_atom_site_label_2
_geom_bond_distance
_geom_bond_publ_flag
Br(1) C(7) 1.903(3) yes
Cu(1) O(1) 2.007(2) yes
Cu(1) O(3) 2.006(2) yes
Cu(1) N(1) 1.995(3) yes
O(1) C(15) 1.261(4) yes
O(2) C(15) 1.240(4) yes
O(3) C(16) 1.268(4) yes
O(4) C(16) 1.237(4) yes
O(5) C(17) 1.421(6) yes
O(6) O(7) 1.363(8) yes
O(7) O(8) 1.68(1) yes
N(1) C(1) 1.323(4) yes
N(1) C(2) 1.371(4) yes
N(2) C(1) 1.340(4) yes
N(2) C(3) 1.371(4) yes
N(2) C(4) 1.465(5) yes
N(3) C(12) 1.317(4) yes
N(3) C(13) 1.374(4) yes
N(4) C(11) 1.461(4) yes
N(4) C(12) 1.343(4) yes
N(4) C(14) 1.368(4) yes
C(1) H(1) 0.970(4) no
C(2) C(3) 1.363(5) yes
C(2) H(2) 0.970(5) no
C(3) H(3) 0.970(5) no
C(4) C(5) 1.513(5) yes
C(4) H(4) 0.970(5) no
C(4) H(5) 0.970(5) no
C(5) C(6) 1.380(5) yes
C(5) C(10) 1.396(5) yes
C(6) C(7) 1.379(5) yes
C(6) H(6) 0.970(5) no
C(7) C(8) 1.381(5) yes
C(8) C(9) 1.389(5) yes
C(8) H(7) 0.970(5) no
C(9) C(10) 1.390(4) yes
C(9) C(11) 1.529(5) yes
C(10) H(8) 0.970(5) no
C(11) H(9) 0.970(5) no
C(11) H(10) 0.970(5) no
C(12) H(11) 0.970(5) no
C(13) C(14) 1.347(5) yes
C(13) H(12) 0.970(5) no
C(14) H(13) 0.970(5) no
C(17) H(14) 0.970(7) no
C(17) H(15) 0.970(7) no
C(17) H(16) 0.970(7) no

loop_
_geom_contact_atom_site_label_1
_geom_contact_atom_site_label_2
_geom_contact_distance
_geom_contact_publ_flag
_geom_contact_site_symmetry_2
Br(1) C(6) 2.861(3) yes 55501
Br(1) C(8) 2.822(3) yes 55501
Br(1) H(2) 2.916(3) no 54501
Br(1) H(6) 2.945(3) no 55501
Br(1) H(7) 2.886(3) no 55501
Br(1) H(15) 3.270(5) no 55501
Cu(1) O(1) 2.007(2) yes 55501
Cu(1) O(3) 2.006(2) yes 55501
Cu(1) N(1) 1.995(3) yes 55501
Cu(1) C(1) 2.992(3) yes 55501
Cu(1) C(2) 3.017(3) yes 55501
Cu(1) C(15) 2.843(3) yes 55501
Cu(1) C(16) 2.826(3) yes 55501
Cu(1) H(1) 3.187(3) no 55501
Cu(1) H(2) 3.216(3) no 55501
O(1) Cu(1) 2.007(2) yes 55501
O(1) O(2) 2.225(3) yes 55501
O(1) O(3) 2.752(3) yes 55501
O(1) N(1) 2.857(3) yes 55501
O(1) C(1) 3.040(4) yes 55501
O(1) C(16) 3.296(4) yes 55501
O(1) H(1) 2.637(4) no 55501
O(2) O(1) 2.225(3) yes 55501
O(2) N(3) 3.267(3) yes 64504
O(2) C(12) 3.451(4) yes 64504
O(2) H(11) 2.995(4) no 64504
O(3) Cu(1) 2.006(2) yes 55501
O(3) O(1) 2.752(3) yes 55501
O(3) O(4) 2.217(3) yes 55501
O(3) O(6) 2.838(4) yes 55504
O(3) O(7) 3.340(8) yes 55504
O(3) C(15) 3.270(4) yes 55501
O(3) H(8) 3.494(4) no 55504
O(3) H(10) 3.040(4) no 55504
O(4) O(3) 2.217(3) yes 55501
O(4) O(6) 3.359(4) yes 55504
O(4) N(3) 3.131(3) yes 65504
O(4) C(10) 3.249(4) yes 55504
O(4) C(13) 3.161(4) yes 65504
O(4) H(8) 2.394(4) no 55504
O(4) H(10) 2.914(4) no 55504
O(4) H(12) 2.655(4) no 65504
O(5) C(12) 3.497(5) yes 54504
O(5) H(9) 3.016(5) no 54504
O(5) H(11) 3.153(5) no 54504
O(5) H(14) 1.962(6) no 55501
O(5) H(15) 1.974(6) no 55501
O(5) H(16) 1.972(6) no 55501
O(6) O(3) 2.838(4) yes 55404
O(6) O(4) 3.359(4) yes 55404
O(6) O(8) 2.84(1) yes 55501
O(6) C(16) 3.475(5) yes 55404
O(6) H(3) 2.901(5) no 55501
O(6) H(4) 3.536(5) no 55501
O(6) H(8) 2.921(5) no 55501
O(7) O(3) 3.340(8) yes 55404
O(7) O(8) 1.68(1) yes 55501
O(7) H(3) 3.008(9) no 55501
O(7) H(7) 3.473(9) no 56501
O(7) H(13) 3.144(9) no 55501
O(8) O(6) 2.84(1) yes 55501
O(8) O(7) 1.68(1) yes 55501
O(8) C(8) 3.40(1) yes 56501
O(8) H(7) 2.93(1) no 56501
O(8) H(9) 2.85(1) no 56501
O(8) H(11) 3.03(1) no 56501
O(8) H(13) 3.08(1) no 55501
N(1) Cu(1) 1.995(3) yes 55501
N(1) O(1) 2.857(3) yes 55501
N(1) N(2) 2.198(4) yes 55501
N(1) C(3) 2.230(4) yes 55501
N(1) H(1) 2.036(4) no 55501
N(1) H(2) 2.086(4) no 55501
N(1) H(3) 3.168(4) no 55501
N(1) H(14) 3.500(6) no 55501
N(1) H(16) 2.910(6) no 55501
N(2) N(1) 2.198(4) yes 55501
N(2) C(2) 2.186(4) yes 55501
N(2) C(5) 2.464(4) yes 55501
N(2) C(6) 3.116(4) yes 55501
N(2) C(10) 3.450(4) yes 55501
N(2) H(1) 2.051(4) no 55501
N(2) H(2) 3.125(4) no 55501
N(2) H(3) 2.103(4) no 55501
N(2) H(4) 2.002(4) no 55501
N(2) H(5) 2.003(5) no 55501
N(2) H(6) 3.068(4) no 55501
N(2) H(14) 3.544(6) no 55501
N(2) H(16) 3.249(6) no 55501
N(3) O(2) 3.267(3) yes 44404
N(3) O(4) 3.131(3) yes 45404
N(3) N(4) 2.190(4) yes 55501
N(3) C(14) 2.221(4) yes 55501
N(3) H(11) 2.031(4) no 55501
N(3) H(12) 2.089(4) no 55501
N(3) H(13) 3.161(4) no 55501
N(4) N(3) 2.190(4) yes 55501
N(4) C(8) 3.013(4) yes 55501
N(4) C(9) 2.477(4) yes 55501
N(4) C(10) 3.590(4) yes 55501
N(4) C(13) 2.175(4) yes 55501
N(4) H(7) 2.829(4) no 55501
N(4) H(9) 1.996(4) no 55501
N(4) H(10) 2.003(4) no 55501
N(4) H(11) 2.057(4) no 55501
N(4) H(12) 3.113(4) no 55501
N(4) H(13) 2.094(4) no 55501
C(1) Cu(1) 2.992(3) yes 55501
C(1) O(1) 3.040(4) yes 55501
C(1) C(2) 2.152(5) yes 55501
C(1) C(3) 2.186(5) yes 55501
C(1) C(4) 2.504(5) yes 55501
C(1) C(5) 3.579(5) yes 55501
C(1) C(17) 3.535(6) yes 55501
C(1) H(2) 3.086(5) no 55501
C(1) H(3) 3.126(5) no 55501
C(1) H(4) 3.076(5) no 55501
C(1) H(5) 2.580(5) no 55501
C(1) H(6) 3.527(5) no 55501
C(1) H(14) 3.135(6) no 55501
C(1) H(16) 3.033(6) no 55501
C(2) Cu(1) 3.017(3) yes 55501
C(2) N(2) 2.186(4) yes 55501
C(2) C(1) 2.152(5) yes 55501
C(2) H(1) 3.090(5) no 55501
C(2) H(3) 2.094(5) no 55501
C(2) H(16) 3.062(6) no 55501
C(3) N(1) 2.230(4) yes 55501
C(3) C(1) 2.186(5) yes 55501
C(3) C(4) 2.531(5) yes 55501
C(3) C(5) 3.078(5) yes 55501
C(3) H(1) 3.119(5) no 55501
C(3) H(2) 2.083(5) no 55501
C(3) H(4) 2.813(5) no 55501
C(3) H(5) 3.287(5) no 55501
C(3) H(16) 3.274(6) no 55501
C(4) C(1) 2.504(5) yes 55501
C(4) C(3) 2.531(5) yes 55501
C(4) C(6) 2.511(5) yes 55501
C(4) C(10) 2.518(5) yes 55501
C(4) H(1) 2.781(5) no 55501
C(4) H(3) 2.852(5) no 55501
C(4) H(6) 2.679(5) no 55501
C(4) H(8) 2.672(5) no 55501
C(5) N(2) 2.464(4) yes 55501
C(5) C(1) 3.579(5) yes 55501
C(5) C(3) 3.078(5) yes 55501
C(5) C(7) 2.379(5) yes 55501
C(5) C(8) 2.785(5) yes 55501
C(5) C(9) 2.418(4) yes 55501
C(5) H(3) 3.068(5) no 55501
C(5) H(4) 2.047(5) no 55501
C(5) H(5) 2.044(5) no 55501
C(5) H(6) 2.050(5) no 55501
C(5) H(8) 2.057(5) no 55501
C(6) Br(1) 2.861(3) yes 55501
C(6) N(2) 3.116(4) yes 55501
C(6) C(4) 2.511(5) yes 55501
C(6) C(8) 2.415(5) yes 55501
C(6) C(9) 2.785(5) yes 55501
C(6) C(10) 2.400(5) yes 55501
C(6) C(17) 3.542(6) yes 55501
C(6) H(4) 3.286(5) no 55501
C(6) H(5) 2.692(5) no 55501
C(6) H(7) 3.289(5) no 55501
C(6) H(8) 3.274(5) no 55501
C(6) H(14) 3.267(6) no 55501
C(6) H(15) 3.270(6) no 55501
C(6) H(16) 3.510(6) no 55501
C(7) C(5) 2.379(5) yes 55501
C(7) C(9) 2.386(5) yes 55501
C(7) C(10) 2.745(5) yes 55501
C(7) H(6) 2.048(5) no 55501
C(7) H(7) 2.054(5) no 55501
C(7) H(15) 3.560(6) no 55501
C(8) Br(1) 2.822(3) yes 55501
C(8) O(8) 3.40(1) yes 54501
C(8) N(4) 3.013(4) yes 55501
C(8) C(5) 2.785(5) yes 55501
C(8) C(6) 2.415(5) yes 55501
C(8) C(10) 2.403(5) yes 55501
C(8) C(11) 2.532(5) yes 55501
C(8) C(12) 3.364(5) yes 55501
C(8) H(6) 3.286(5) no 55501
C(8) H(8) 3.279(5) no 55501
C(8) H(9) 2.794(5) no 55501
C(8) H(10) 3.311(5) no 55501
C(8) H(11) 3.352(5) no 55501
C(9) N(4) 2.477(4) yes 55501
C(9) C(5) 2.418(4) yes 55501
C(9) C(6) 2.785(5) yes 55501
C(9) C(7) 2.386(5) yes 55501
C(9) C(12) 3.337(5) yes 55501
C(9) C(14) 3.319(5) yes 55501
C(9) H(7) 2.057(5) no 55501
C(9) H(8) 2.053(5) no 55501
C(9) H(9) 2.054(5) no 55501
C(9) H(10) 2.062(5) no 55501
C(9) H(11) 3.535(5) no 55501
C(9) H(13) 3.507(5) no 55501
C(10) O(4) 3.249(4) yes 55404
C(10) N(2) 3.450(4) yes 55501
C(10) N(4) 3.590(4) yes 55501
C(10) C(4) 2.518(5) yes 55501
C(10) C(6) 2.400(5) yes 55501
C(10) C(7) 2.745(5) yes 55501
C(10) C(8) 2.403(5) yes 55501
C(10) C(11) 2.529(5) yes 55501
C(10) H(3) 3.298(5) no 55501
C(10) H(4) 2.552(5) no 55501
C(10) H(5) 3.184(5) no 55501
C(10) H(6) 3.281(5) no 55501
C(10) H(7) 3.282(5) no 55501
C(10) H(9) 3.097(5) no 55501
C(10) H(10) 2.560(5) no 55501
C(11) C(8) 2.532(5) yes 55501
C(11) C(10) 2.529(5) yes 55501
C(11) C(12) 2.508(5) yes 55501
C(11) C(13) 3.592(5) yes 55501
C(11) C(14) 2.518(5) yes 55501
C(11) H(7) 2.696(5) no 55501
C(11) H(8) 2.681(5) no 55501
C(11) H(11) 2.797(5) no 55501
C(11) H(13) 2.827(5) no 55501
C(12) O(2) 3.451(4) yes 44404
C(12) O(5) 3.497(5) yes 54404
C(12) C(8) 3.364(5) yes 55501
C(12) C(9) 3.337(5) yes 55501
C(12) C(11) 2.508(5) yes 55501
C(12) C(13) 2.150(5) yes 55501
C(12) C(14) 2.185(5) yes 55501
C(12) H(7) 2.785(5) no 55501
C(12) H(9) 2.634(5) no 55501
C(12) H(10) 3.224(5) no 55501
C(12) H(12) 3.084(5) no 55501
C(12) H(13) 3.123(5) no 55501
C(13) O(4) 3.161(4) yes 45404
C(13) N(4) 2.175(4) yes 55501
C(13) C(11) 3.592(5) yes 55501
C(13) C(12) 2.150(5) yes 55501
C(13) H(11) 3.088(5) no 55501
C(13) H(13) 2.082(5) no 55501
C(14) N(3) 2.221(4) yes 55501
C(14) C(9) 3.319(5) yes 55501
C(14) C(11) 2.518(5) yes 55501
C(14) C(12) 2.185(5) yes 55501
C(14) H(9) 3.244(5) no 55501
C(14) H(10) 2.658(5) no 55501
C(14) H(11) 3.119(5) no 55501
C(14) H(12) 2.067(5) no 55501
C(15) Cu(1) 2.843(3) yes 55501
C(15) O(3) 3.270(4) yes 55501
C(15) H(1) 3.027(5) no 55501
C(16) Cu(1) 2.826(3) yes 55501
C(16) O(1) 3.296(4) yes 55501
C(16) O(6) 3.475(5) yes 55504
C(16) H(8) 3.189(5) no 55504
C(16) H(10) 2.888(5) no 55504
C(16) H(12) 2.993(5) no 65504
C(17) C(1) 3.535(6) yes 55501
C(17) C(6) 3.542(6) yes 55501
C(17) H(6) 2.890(6) no 55501
H(1) Cu(1) 3.187(3) no 55501
H(1) O(1) 2.637(4) no 55501
H(1) N(1) 2.036(4) no 55501
H(1) N(2) 2.051(4) no 55501
H(1) C(2) 3.090(5) no 55501
H(1) C(3) 3.119(5) no 55501
H(1) C(4) 2.781(5) no 55501
H(1) C(15) 3.027(5) no 55501
H(2) Br(1) 2.916(3) no 56501
H(2) Cu(1) 3.216(3) no 55501
H(2) N(1) 2.086(4) no 55501
H(2) N(2) 3.125(4) no 55501
H(2) C(1) 3.086(5) no 55501
H(2) C(3) 2.083(5) no 55501
H(3) O(6) 2.901(5) no 55501
H(3) O(7) 3.008(9) no 55501
H(3) N(1) 3.168(4) no 55501
H(3) N(2) 2.103(4) no 55501
H(3) C(1) 3.126(5) no 55501
H(3) C(2) 2.094(5) no 55501
H(3) C(4) 2.852(5) no 55501
H(3) C(5) 3.068(5) no 55501
H(3) C(10) 3.298(5) no 55501
H(4) O(6) 3.536(5) no 55501
H(4) N(2) 2.002(4) no 55501
H(4) C(1) 3.076(5) no 55501
H(4) C(3) 2.813(5) no 55501
H(4) C(5) 2.047(5) no 55501
H(4) C(6) 3.286(5) no 55501
H(4) C(10) 2.552(5) no 55501
H(5) N(2) 2.003(5) no 55501
H(5) C(1) 2.580(5) no 55501
H(5) C(3) 3.287(5) no 55501
H(5) C(5) 2.044(5) no 55501
H(5) C(6) 2.692(5) no 55501
H(5) C(10) 3.184(5) no 55501
H(6) Br(1) 2.945(3) no 55501
H(6) N(2) 3.068(4) no 55501
H(6) C(1) 3.527(5) no 55501
H(6) C(4) 2.679(5) no 55501
H(6) C(5) 2.050(5) no 55501
H(6) C(7) 2.048(5) no 55501
H(6) C(8) 3.286(5) no 55501
H(6) C(10) 3.281(5) no 55501
H(6) C(17) 2.890(6) no 55501
H(7) Br(1) 2.886(3) no 55501
H(7) O(7) 3.473(9) no 54501
H(7) O(8) 2.93(1) no 54501
H(7) N(4) 2.829(4) no 55501
H(7) C(6) 3.289(5) no 55501
H(7) C(7) 2.054(5) no 55501
H(7) C(9) 2.057(5) no 55501
H(7) C(10) 3.282(5) no 55501
H(7) C(11) 2.696(5) no 55501
H(7) C(12) 2.785(5) no 55501
H(8) O(3) 3.494(4) no 55404
H(8) O(4) 2.394(4) no 55404
H(8) O(6) 2.921(5) no 55501
H(8) C(4) 2.672(5) no 55501
H(8) C(5) 2.057(5) no 55501
H(8) C(6) 3.274(5) no 55501
H(8) C(8) 3.279(5) no 55501
H(8) C(9) 2.053(5) no 55501
H(8) C(11) 2.681(5) no 55501
H(8) C(16) 3.189(5) no 55404
H(9) O(5) 3.016(5) no 54404
H(9) O(8) 2.85(1) no 54501
H(9) N(4) 1.996(4) no 55501
H(9) C(8) 2.794(5) no 55501
H(9) C(9) 2.054(5) no 55501
H(9) C(10) 3.097(5) no 55501
H(9) C(12) 2.634(5) no 55501
H(9) C(14) 3.244(5) no 55501
H(10) O(3) 3.040(4) no 55404
H(10) O(4) 2.914(4) no 55404
H(10) N(4) 2.003(4) no 55501
H(10) C(8) 3.311(5) no 55501
H(10) C(9) 2.062(5) no 55501
H(10) C(10) 2.560(5) no 55501
H(10) C(12) 3.224(5) no 55501
H(10) C(14) 2.658(5) no 55501
H(10) C(16) 2.888(5) no 55404
H(11) O(2) 2.995(4) no 44404
H(11) O(5) 3.153(5) no 54404
H(11) O(8) 3.03(1) no 54501
H(11) N(3) 2.031(4) no 55501
H(11) N(4) 2.057(4) no 55501
H(11) C(8) 3.352(5) no 55501
H(11) C(9) 3.535(5) no 55501
H(11) C(11) 2.797(5) no 55501
H(11) C(13) 3.088(5) no 55501
H(11) C(14) 3.119(5) no 55501
H(12) O(4) 2.655(4) no 45404
H(12) N(3) 2.089(4) no 55501
H(12) N(4) 3.113(4) no 55501
H(12) C(12) 3.084(5) no 55501
H(12) C(14) 2.067(5) no 55501
H(12) C(16) 2.993(5) no 45404
H(13) O(7) 3.144(9) no 55501
H(13) O(8) 3.08(1) no 55501
H(13) N(3) 3.161(4) no 55501
H(13) N(4) 2.094(4) no 55501
H(13) C(9) 3.507(5) no 55501
H(13) C(11) 2.827(5) no 55501
H(13) C(12) 3.123(5) no 55501
H(13) C(13) 2.082(5) no 55501
H(14) O(5) 1.962(6) no 55501
H(14) N(1) 3.500(6) no 55501
H(14) N(2) 3.544(6) no 55501
H(14) C(1) 3.135(6) no 55501
H(14) C(6) 3.267(6) no 55501
H(15) Br(1) 3.270(5) no 55501
H(15) O(5) 1.974(6) no 55501
H(15) C(6) 3.270(6) no 55501
H(15) C(7) 3.560(6) no 55501
H(16) O(5) 1.972(6) no 55501
H(16) N(1) 2.910(6) no 55501
H(16) N(2) 3.249(6) no 55501
H(16) C(1) 3.033(6) no 55501
H(16) C(2) 3.062(6) no 55501
H(16) C(3) 3.274(6) no 55501
H(16) C(6) 3.510(6) no 55501

loop_
_geom_torsion_atom_site_label_1
_geom_torsion_atom_site_label_2
_geom_torsion_atom_site_label_3
_geom_torsion_atom_site_label_4
_geom_torsion
_geom_torsion_publ_flag
O(3) Cu(1) O(1) C(15) 79.6(2) yes
N(1) Cu(1) O(1) C(15) -108.6(2) yes
O(1) Cu(1) O(3) C(16) 83.1(2) yes
O(1) Cu(1) N(1) C(1) 19.8(3) yes
O(1) Cu(1) N(1) C(2) -158.4(3) yes
Cu(1) O(1) C(15) O(2) -170.2(3) yes
Cu(1) O(3) C(16) O(4) -171.2(2) yes
Cu(1) N(1) C(1) N(2) -179.8(2) yes
Cu(1) N(1) C(1) H(1) 0.8(6) no
C(2) N(1) C(1) N(2) -1.3(3) yes
C(2) N(1) C(1) H(1) 179.3(4) no
Cu(1) N(1) C(2) C(3) 179.6(2) yes
Cu(1) N(1) C(2) H(2) -0.5(6) no
C(1) N(1) C(2) C(3) 1.1(4) yes
C(1) N(1) C(2) H(2) -179.0(4) no
C(3) N(2) C(1) N(1) 0.9(4) yes
C(3) N(2) C(1) H(1) -179.6(4) no
C(4) N(2) C(1) N(1) -179.2(3) yes
C(4) N(2) C(1) H(1) 0.2(6) no
C(1) N(2) C(3) C(2) -0.2(4) yes
C(1) N(2) C(3) H(3) 179.8(5) no
C(4) N(2) C(3) C(2) 179.9(3) yes
C(4) N(2) C(3) H(3) -0.0(6) no
C(1) N(2) C(4) C(5) 124.6(3) yes
C(1) N(2) C(4) H(4) -114.9(4) no
C(1) N(2) C(4) H(5) 4.4(5) no
C(3) N(2) C(4) C(5) -55.5(4) yes
C(3) N(2) C(4) H(4) 65.0(5) no
C(3) N(2) C(4) H(5) -175.7(4) no
C(13) N(3) C(12) N(4) 0.5(4) yes
C(13) N(3) C(12) H(11) -178.9(4) no
C(12) N(3) C(13) C(14) -0.2(4) yes
C(12) N(3) C(13) H(12) 179.4(4) no
C(12) N(4) C(11) C(9) -88.7(4) yes
C(12) N(4) C(11) H(9) 31.0(5) no
C(12) N(4) C(11) H(10) 150.3(4) no
C(14) N(4) C(11) C(9) 85.7(4) yes
C(14) N(4) C(11) H(9) -154.6(4) no
C(14) N(4) C(11) H(10) -35.3(5) no
C(11) N(4) C(12) N(3) 174.7(3) yes
C(11) N(4) C(12) H(11) -6.0(6) no
C(14) N(4) C(12) N(3) -0.6(4) yes
C(14) N(4) C(12) H(11) 178.8(4) no
C(11) N(4) C(14) C(13) -174.9(3) yes
C(11) N(4) C(14) H(13) 4.4(6) no
C(12) N(4) C(14) C(13) 0.5(4) yes
C(12) N(4) C(14) H(13) 179.7(3) no
N(1) C(2) C(3) N(2) -0.6(4) yes
N(1) C(2) C(3) H(3) 179.4(4) no
H(2) C(2) C(3) N(2) 179.5(4) no
H(2) C(2) C(3) H(3) -0.5(7) no
N(2) C(4) C(5) C(6) -69.6(4) yes
N(2) C(4) C(5) C(10) 108.2(4) yes
H(4) C(4) C(5) C(6) 170.1(4) no
H(4) C(4) C(5) C(10) -12.1(5) no
H(5) C(4) C(5) C(6) 50.7(5) no
H(5) C(4) C(5) C(10) -131.5(4) no
C(4) C(5) C(6) C(7) 176.8(3) yes
C(4) C(5) C(6) H(6) -3.8(6) no
C(10) C(5) C(6) C(7) -1.0(5) yes
C(10) C(5) C(6) H(6) 178.3(4) no
C(4) C(5) C(10) C(9) -177.8(3) yes
C(4) C(5) C(10) H(8) 2.4(5) no
C(6) C(5) C(10) C(9) 0.0(5) yes
C(6) C(5) C(10) H(8) -179.8(4) no
C(5) C(6) C(7) Br(1) -179.2(3) yes
C(5) C(6) C(7) C(8) 1.3(5) yes
H(6) C(6) C(7) Br(1) 1.4(5) no
H(6) C(6) C(7) C(8) -178.1(4) no
Br(1) C(7) C(8) C(9) -180.0(3) yes
Br(1) C(7) C(8) H(7) 1.0(5) no
C(6) C(7) C(8) C(9) -0.5(5) yes
C(6) C(7) C(8) H(7) -179.5(4) no
C(7) C(8) C(9) C(10) -0.6(5) yes
C(7) C(8) C(9) C(11) 178.6(3) yes
H(7) C(8) C(9) C(10) 178.4(4) no
H(7) C(8) C(9) C(11) -2.5(6) no
C(8) C(9) C(10) C(5) 0.8(5) yes
C(8) C(9) C(10) H(8) -179.4(4) no
C(11) C(9) C(10) C(5) -178.3(3) yes
C(11) C(9) C(10) H(8) 1.5(5) no
C(8) C(9) C(11) N(4) 54.4(4) yes
C(8) C(9) C(11) H(9) -65.4(5) no
C(8) C(9) C(11) H(10) 175.4(4) no
C(10) C(9) C(11) N(4) -126.5(3) yes
C(10) C(9) C(11) H(9) 113.7(4) no
C(10) C(9) C(11) H(10) -5.5(5) no
N(3) C(13) C(14) N(4) -0.2(4) yes
N(3) C(13) C(14) H(13) -179.5(4) no
H(12) C(13) C(14) N(4) -179.7(4) no
H(12) C(13) C(14) H(13) 1.0(7) no
